data_4066275
loop_
_publ_author_name
'Unverhau, Kerstin'
'L\"ubbe, Gerrit'
'Wibbeling, Birgit'
'Fr\"ohlich, Roland'
'Kehr, Gerald'
'Erker, Gerhard'

_publ_section_title
;
 Frustrated Lewis Pair Reactions at the [3]Ferrocenophane
 Framework&#x2020;
;
_journal_issue 21
_journal_name_full Organometallics
_journal_page_first 5320
_journal_paper_doi 10.1021/om100378y
_journal_volume 29
_journal_year 2010
_chemical_formula_sum 'C41 H26 B F15 Fe N2'
_chemical_formula_weight 898.30
_chemical_name_systematic
; 
 ? 
;
_space_group_IT_number 2
_symmetry_cell_setting triclinic
_symmetry_space_group_name_Hall '-P 1'
_symmetry_space_group_name_H-M 'P -1'
_atom_sites_solution_hydrogens 'at B1 from difmap, others geom'
_atom_sites_solution_primary direct
_atom_sites_solution_secondary difmap
_audit_creation_method SHELXL-97
_cell_angle_alpha 88.729(1)
_cell_angle_beta 65.307(1)
_cell_angle_gamma 68.018(1)
_cell_formula_units_Z 2
_cell_length_a 12.3616(2)
_cell_length_b 12.4078(2)
_cell_length_c 14.4482(3)
_cell_measurement_reflns_used 4641
_cell_measurement_temperature 223(2)
_cell_measurement_theta_max 27.88
_cell_measurement_theta_min 4.08
_cell_volume 1843.22(6)
_computing_cell_refinement 'Collect (Nonius B.V., 1998)'
_computing_data_collection 'Collect (Nonius B.V., 1998)'
_computing_data_reduction 'Denzo-SMN (Otwinowski & Mionor, 1997)'
_computing_molecular_graphics 'XP (BrukerAXS, 2000)'
_computing_publication_material 'SHELXL-97 (Sheldrick, 1997)'
_computing_structure_refinement 'SHELXL-97 (Sheldrick, 1997)'
_computing_structure_solution 'SHELXS-97 (Sheldrick, 1990)'
_diffrn_ambient_temperature 223(2)
_diffrn_measured_fraction_theta_full 0.967
_diffrn_measured_fraction_theta_max 0.967
_diffrn_measurement_device_type 'Nonius KappaCCD APEXII'
_diffrn_measurement_method '\w and \f scans'
_diffrn_radiation_monochromator 'Montel mirror'
_diffrn_radiation_source 'rotating anode Nonius FR591'
_diffrn_radiation_type MoK\a
_diffrn_radiation_wavelength 0.71073
_diffrn_reflns_av_R_equivalents 0.045
_diffrn_reflns_av_sigmaI/netI 0.0395
_diffrn_reflns_limit_h_max 16
_diffrn_reflns_limit_h_min -16
_diffrn_reflns_limit_k_max 16
_diffrn_reflns_limit_k_min -14
_diffrn_reflns_limit_l_max 18
_diffrn_reflns_limit_l_min -19
_diffrn_reflns_number 17255
_diffrn_reflns_theta_full 27.96
_diffrn_reflns_theta_max 27.96
_diffrn_reflns_theta_min 4.14
_exptl_absorpt_coefficient_mu 0.520
_exptl_absorpt_correction_T_max 0.9744
_exptl_absorpt_correction_T_min 0.8595
_exptl_absorpt_correction_type multi-scan
_exptl_absorpt_process_details 'Denzo (Otwinowski, Borek, Majewski & Minor, 2003)'
_exptl_crystal_colour yellow-orange
_exptl_crystal_density_diffrn 1.619
_exptl_crystal_density_method 'not measured'
_exptl_crystal_description plate
_exptl_crystal_F_000 904
_exptl_crystal_size_max 0.30
_exptl_crystal_size_mid 0.15
_exptl_crystal_size_min 0.05
_refine_diff_density_max 0.480
_refine_diff_density_min -0.410
_refine_diff_density_rms 0.057
_refine_ls_extinction_method none
_refine_ls_goodness_of_fit_ref 1.044
_refine_ls_hydrogen_treatment mixed
_refine_ls_matrix_type full
_refine_ls_number_parameters 546
_refine_ls_number_reflns 8598
_refine_ls_number_restraints 0
_refine_ls_restrained_S_all 1.044
_refine_ls_R_factor_all 0.0673
_refine_ls_R_factor_gt 0.0559
_refine_ls_shift/su_max 0.000
_refine_ls_shift/su_mean 0.000
_refine_ls_structure_factor_coef Fsqd
_refine_ls_weighting_details 'calc w=1/[\s^2^(Fo^2^)+(0.0373P)^2^+2.2536P] where P=(Fo^2^+2Fc^2^)/3'
_refine_ls_weighting_scheme calc
_refine_ls_wR_factor_gt 0.1251
_refine_ls_wR_factor_ref 0.1343
_reflns_number_gt 7292
_reflns_number_total 8598
_reflns_threshold_expression >2sigma(I)
_cod_data_source_file om100378y_si_002.cif
_cod_data_source_block erk5248
_cod_original_sg_symbol_H-M P-1
_cod_database_code 4066275

loop_
_symmetry_equiv_pos_as_xyz
'x, y, z'
'-x, -y, -z'

loop_
_atom_site_label
_atom_site_type_symbol
_atom_site_fract_x
_atom_site_fract_y
_atom_site_fract_z
_atom_site_U_iso_or_equiv
_atom_site_adp_type
_atom_site_occupancy
_atom_site_symmetry_multiplicity
_atom_site_calc_flag
_atom_site_refinement_flags
Fe Fe 0.06522(4) 0.65113(3) 0.27035(3) 0.03915(11) Uani 1 1 d .
C1 C -0.0913(3) 0.7164(3) 0.4088(2) 0.0461(6) Uani 1 1 d .
C2 C -0.0153(3) 0.5961(3) 0.4064(2) 0.0527(7) Uani 1 1 d .
H2 H -0.0440 0.5346 0.4162 0.063 Uiso 1 1 calc R
C3 C 0.1109(3) 0.5856(3) 0.3867(3) 0.0604(8) Uani 1 1 d .
H3 H 0.1807 0.5157 0.3804 0.072 Uiso 1 1 calc R
C4 C 0.1136(3) 0.6983(3) 0.3781(2) 0.0601(8) Uani 1 1 d .
H4 H 0.1856 0.7164 0.3649 0.072 Uiso 1 1 calc R
C5 C -0.0109(3) 0.7791(3) 0.3929(2) 0.0515(7) Uani 1 1 d .
H5 H -0.0363 0.8605 0.3924 0.062 Uiso 1 1 calc R
C6 C -0.2287(3) 0.7691(3) 0.4195(2) 0.0480(6) Uani 1 1 d .
H6 H -0.2518 0.8539 0.4149 0.058 Uiso 1 1 calc R
C7 C -0.3261(4) 0.7592(4) 0.5259(3) 0.0791(12) Uani 1 1 d .
H7A H -0.3096 0.6769 0.5307 0.119 Uiso 1 1 calc R
H7B H -0.4141 0.8011 0.5338 0.119 Uiso 1 1 calc R
H7C H -0.3159 0.7932 0.5799 0.119 Uiso 1 1 calc R
C8 C -0.2446(3) 0.7139(3) 0.3345(2) 0.0459(6) Uani 1 1 d .
H8A H -0.3373 0.7460 0.3516 0.055 Uiso 1 1 calc R
H8B H -0.2166 0.6291 0.3358 0.055 Uiso 1 1 calc R
C9 C -0.1703(3) 0.7322(2) 0.2238(2) 0.0381(5) Uani 1 1 d .
H9 H -0.1978 0.7009 0.1790 0.046 Uiso 1 1 calc R
C10 C -0.0259(2) 0.6707(2) 0.18068(19) 0.0360(5) Uani 1 1 d .
C11 C 0.0546(3) 0.5491(2) 0.1688(2) 0.0430(6) Uani 1 1 d .
H11 H 0.0264 0.4873 0.1823 0.052 Uiso 1 1 calc R
C12 C 0.1846(3) 0.5382(3) 0.1331(2) 0.0464(6) Uani 1 1 d .
H12 H 0.2571 0.4675 0.1197 0.056 Uiso 1 1 calc R
C13 C 0.1878(3) 0.6507(2) 0.1208(2) 0.0425(6) Uani 1 1 d .
H13 H 0.2614 0.6686 0.0989 0.051 Uiso 1 1 calc R
C14 C 0.0575(2) 0.7315(2) 0.14835(18) 0.0346(5) Uani 1 1 d .
N1 N 0.0073(2) 0.85286(18) 0.14313(15) 0.0349(4) Uani 1 1 d .
C15 C 0.0956(3) 0.9104(3) 0.0874(2) 0.0433(6) Uani 1 1 d .
H15A H 0.0440 0.9896 0.0808 0.052 Uiso 1 1 calc R
H15B H 0.1542 0.8658 0.0177 0.052 Uiso 1 1 calc R
C16 C -0.1194(2) 0.9075(2) 0.17613(18) 0.0354(5) Uani 1 1 d .
H16 H -0.1520 0.9875 0.1697 0.043 Uiso 1 1 calc R
C17 C 0.1757(3) 0.9196(2) 0.1393(2) 0.0411(6) Uani 1 1 d .
C18 C 0.1172(3) 0.9718(3) 0.2410(2) 0.0467(6) Uani 1 1 d .
H18 H 0.0264 1.0001 0.2790 0.056 Uiso 1 1 calc R
C19 C 0.1912(3) 0.9830(3) 0.2878(3) 0.0589(8) Uani 1 1 d .
H19 H 0.1512 1.0178 0.3573 0.071 Uiso 1 1 calc R
C20 C 0.3236(4) 0.9425(4) 0.2313(4) 0.0723(11) Uani 1 1 d .
H20 H 0.3743 0.9501 0.2624 0.087 Uiso 1 1 calc R
C21 C 0.3827(3) 0.8914(4) 0.1303(4) 0.0785(12) Uani 1 1 d .
H21 H 0.4734 0.8642 0.0924 0.094 Uiso 1 1 calc R
C22 C 0.3096(3) 0.8796(3) 0.0841(3) 0.0635(9) Uani 1 1 d .
H22 H 0.3507 0.8442 0.0147 0.076 Uiso 1 1 calc R
N2 N -0.2039(2) 0.86022(18) 0.21714(16) 0.0363(4) Uani 1 1 d .
C23 C -0.3426(3) 0.9347(3) 0.2516(2) 0.0486(7) Uani 1 1 d .
H23A H -0.3519 1.0095 0.2271 0.073 Uiso 1 1 calc R
H23B H -0.3872 0.9481 0.3264 0.073 Uiso 1 1 calc R
H23C H -0.3802 0.8956 0.2241 0.073 Uiso 1 1 calc R
B1 B 0.8307(3) 0.2507(3) 0.2434(2) 0.0357(6) Uani 1 1 d .
H1 H 0.853(3) 0.155(3) 0.201(2) 0.043 Uiso 1 1 d .
C31 C 0.7410(2) 0.3429(2) 0.19523(19) 0.0362(5) Uani 1 1 d .
C32 C 0.6418(3) 0.3225(3) 0.1888(2) 0.0446(6) Uani 1 1 d .
F32 F 0.62321(19) 0.22350(18) 0.21900(17) 0.0660(5) Uani 1 1 d .
C33 C 0.5573(3) 0.3961(3) 0.1535(3) 0.0522(7) Uani 1 1 d .
F33 F 0.4627(2) 0.3695(2) 0.1500(2) 0.0862(7) Uani 1 1 d .
C34 C 0.5693(3) 0.4981(3) 0.1223(2) 0.0487(7) Uani 1 1 d .
F34 F 0.4884(2) 0.57234(19) 0.08792(18) 0.0732(6) Uani 1 1 d .
C35 C 0.6671(3) 0.5228(2) 0.1253(2) 0.0433(6) Uani 1 1 d .
F35 F 0.68028(19) 0.62201(15) 0.09537(15) 0.0581(5) Uani 1 1 d .
C36 C 0.7490(2) 0.4460(2) 0.1617(2) 0.0386(5) Uani 1 1 d .
F36 F 0.84146(17) 0.47805(15) 0.16338(15) 0.0548(4) Uani 1 1 d .
C41 C 0.7428(2) 0.2656(2) 0.36758(19) 0.0377(5) Uani 1 1 d .
C42 C 0.6865(3) 0.3700(2) 0.4344(2) 0.0430(6) Uani 1 1 d .
F42 F 0.70529(19) 0.46539(14) 0.39592(13) 0.0576(5) Uani 1 1 d .
C43 C 0.6127(3) 0.3844(3) 0.5392(2) 0.0474(6) Uani 1 1 d .
F43 F 0.5653(2) 0.48856(16) 0.59956(14) 0.0657(5) Uani 1 1 d .
C44 C 0.5888(3) 0.2919(3) 0.5829(2) 0.0475(6) Uani 1 1 d .
F44 F 0.5165(2) 0.30306(19) 0.68483(13) 0.0675(5) Uani 1 1 d .
C45 C 0.6401(3) 0.1863(3) 0.5208(2) 0.0457(6) Uani 1 1 d .
F45 F 0.6151(2) 0.09454(18) 0.56153(14) 0.0659(5) Uani 1 1 d .
C46 C 0.7153(3) 0.1753(2) 0.4162(2) 0.0387(5) Uani 1 1 d .
F46 F 0.76363(17) 0.06668(14) 0.36173(12) 0.0511(4) Uani 1 1 d .
C51 C 0.9721(2) 0.2555(2) 0.21129(19) 0.0348(5) Uani 1 1 d .
C52 C 1.0229(3) 0.2760(2) 0.2754(2) 0.0405(6) Uani 1 1 d .
F52 F 0.94863(18) 0.3069(2) 0.37835(13) 0.0640(5) Uani 1 1 d .
C53 C 1.1499(3) 0.2629(3) 0.2419(2) 0.0475(6) Uani 1 1 d .
F53 F 1.1911(2) 0.2825(2) 0.30933(16) 0.0711(6) Uani 1 1 d .
C54 C 1.2346(3) 0.2274(3) 0.1393(2) 0.0475(6) Uani 1 1 d .
F54 F 1.35898(17) 0.21198(19) 0.10587(17) 0.0687(5) Uani 1 1 d .
C55 C 1.1904(3) 0.2073(2) 0.0716(2) 0.0436(6) Uani 1 1 d .
F55 F 1.27233(17) 0.17002(18) -0.02929(13) 0.0618(5) Uani 1 1 d .
C56 C 1.0625(2) 0.2225(2) 0.10834(19) 0.0365(5) Uani 1 1 d .
F56 F 1.02633(16) 0.19882(16) 0.03704(11) 0.0501(4) Uani 1 1 d .

loop_
_atom_site_aniso_label
_atom_site_aniso_U_11
_atom_site_aniso_U_22
_atom_site_aniso_U_33
_atom_site_aniso_U_23
_atom_site_aniso_U_13
_atom_site_aniso_U_12
Fe 0.0394(2) 0.0447(2) 0.0391(2) 0.01056(15) -0.02209(17) -0.01765(16)
C1 0.0523(16) 0.0576(17) 0.0336(13) 0.0130(12) -0.0208(12) -0.0257(13)
C2 0.0577(18) 0.0613(18) 0.0431(15) 0.0207(13) -0.0245(14) -0.0260(15)
C3 0.0563(19) 0.081(2) 0.0512(18) 0.0229(16) -0.0356(16) -0.0222(17)
C4 0.062(2) 0.090(3) 0.0505(18) 0.0190(17) -0.0376(16) -0.0397(19)
C5 0.0639(19) 0.0623(18) 0.0385(14) 0.0084(13) -0.0271(14) -0.0305(15)
C6 0.0441(15) 0.0589(17) 0.0378(14) 0.0101(12) -0.0157(12) -0.0203(13)
C7 0.054(2) 0.123(4) 0.0452(18) 0.021(2) -0.0120(16) -0.031(2)
C8 0.0415(14) 0.0549(16) 0.0489(15) 0.0142(13) -0.0208(12) -0.0264(13)
C9 0.0413(13) 0.0383(13) 0.0406(13) 0.0059(10) -0.0211(11) -0.0183(11)
C10 0.0387(13) 0.0383(12) 0.0344(12) 0.0033(10) -0.0187(10) -0.0157(10)
C11 0.0461(15) 0.0377(13) 0.0497(15) 0.0055(11) -0.0254(13) -0.0165(11)
C12 0.0404(14) 0.0428(14) 0.0502(16) 0.0036(12) -0.0215(13) -0.0087(11)
C13 0.0348(13) 0.0481(15) 0.0414(14) 0.0056(11) -0.0167(11) -0.0137(11)
C14 0.0361(12) 0.0382(12) 0.0301(11) 0.0049(9) -0.0162(10) -0.0137(10)
N1 0.0365(11) 0.0387(11) 0.0332(10) 0.0058(8) -0.0167(9) -0.0173(9)
C15 0.0455(15) 0.0458(14) 0.0390(14) 0.0094(11) -0.0158(12) -0.0222(12)
C16 0.0394(13) 0.0360(12) 0.0315(12) 0.0046(9) -0.0183(10) -0.0128(10)
C17 0.0364(13) 0.0383(13) 0.0494(15) 0.0091(11) -0.0174(12) -0.0178(11)
C18 0.0400(14) 0.0481(15) 0.0546(17) 0.0118(13) -0.0221(13) -0.0193(12)
C19 0.065(2) 0.065(2) 0.066(2) 0.0148(16) -0.0414(18) -0.0323(17)
C20 0.058(2) 0.078(2) 0.108(3) 0.026(2) -0.057(2) -0.0327(19)
C21 0.0374(17) 0.085(3) 0.107(3) 0.005(2) -0.029(2) -0.0217(17)
C22 0.0392(16) 0.063(2) 0.075(2) -0.0023(17) -0.0122(15) -0.0213(15)
N2 0.0342(10) 0.0382(11) 0.0353(11) 0.0029(8) -0.0152(9) -0.0132(9)
C23 0.0363(14) 0.0462(15) 0.0559(17) 0.0021(13) -0.0192(13) -0.0100(12)
B1 0.0373(14) 0.0373(14) 0.0303(13) 0.0024(10) -0.0123(11) -0.0157(11)
C31 0.0344(12) 0.0384(12) 0.0323(12) -0.0002(10) -0.0128(10) -0.0131(10)
C32 0.0418(14) 0.0480(15) 0.0466(15) 0.0047(12) -0.0201(12) -0.0198(12)
F32 0.0631(12) 0.0662(12) 0.0946(15) 0.0257(11) -0.0441(11) -0.0426(10)
C33 0.0411(15) 0.0632(19) 0.0601(18) 0.0017(14) -0.0286(14) -0.0212(14)
F33 0.0673(13) 0.0949(17) 0.135(2) 0.0267(15) -0.0703(15) -0.0429(12)
C34 0.0405(14) 0.0513(16) 0.0481(16) -0.0020(12) -0.0255(13) -0.0047(12)
F34 0.0659(12) 0.0692(13) 0.0922(15) 0.0123(11) -0.0559(12) -0.0111(10)
C35 0.0438(14) 0.0398(13) 0.0416(14) 0.0003(11) -0.0194(12) -0.0111(11)
F35 0.0691(12) 0.0429(9) 0.0687(12) 0.0155(8) -0.0391(10) -0.0195(8)
C36 0.0364(13) 0.0417(13) 0.0384(13) -0.0003(10) -0.0174(11) -0.0152(11)
F36 0.0571(10) 0.0489(9) 0.0823(13) 0.0205(9) -0.0445(10) -0.0304(8)
C41 0.0313(12) 0.0393(13) 0.0366(13) 0.0018(10) -0.0122(10) -0.0110(10)
C42 0.0424(14) 0.0387(13) 0.0413(14) 0.0013(11) -0.0152(12) -0.0130(11)
F42 0.0738(12) 0.0406(9) 0.0502(10) 0.0015(7) -0.0188(9) -0.0242(8)
C43 0.0408(14) 0.0447(15) 0.0402(14) -0.0096(11) -0.0123(12) -0.0059(11)
F43 0.0708(12) 0.0523(10) 0.0479(10) -0.0169(8) -0.0140(9) -0.0106(9)
C44 0.0398(14) 0.0603(17) 0.0302(13) -0.0007(12) -0.0073(11) -0.0166(13)
F44 0.0654(12) 0.0826(14) 0.0306(8) -0.0026(8) -0.0031(8) -0.0256(10)
C45 0.0439(15) 0.0520(16) 0.0378(14) 0.0062(12) -0.0125(12) -0.0220(13)
F45 0.0821(14) 0.0686(12) 0.0436(10) 0.0152(9) -0.0137(9) -0.0431(11)
C46 0.0395(13) 0.0384(13) 0.0343(12) 0.0009(10) -0.0133(10) -0.0148(11)
F46 0.0640(11) 0.0407(8) 0.0401(8) 0.0019(7) -0.0131(8) -0.0237(8)
C51 0.0377(12) 0.0333(12) 0.0327(12) 0.0046(9) -0.0154(10) -0.0137(10)
C52 0.0422(14) 0.0453(14) 0.0332(12) 0.0025(10) -0.0179(11) -0.0152(11)
F52 0.0582(11) 0.1022(15) 0.0336(8) -0.0033(9) -0.0193(8) -0.0345(11)
C53 0.0480(16) 0.0520(16) 0.0525(16) 0.0063(13) -0.0321(14) -0.0189(13)
F53 0.0657(12) 0.1007(16) 0.0678(12) 0.0045(11) -0.0458(11) -0.0355(11)
C54 0.0357(13) 0.0498(15) 0.0593(18) 0.0094(13) -0.0220(13) -0.0185(12)
F54 0.0390(9) 0.0868(14) 0.0813(14) 0.0033(11) -0.0247(9) -0.0279(9)
C55 0.0383(14) 0.0473(15) 0.0368(13) 0.0022(11) -0.0082(11) -0.0180(12)
F55 0.0447(9) 0.0852(13) 0.0420(9) 0.0005(9) -0.0047(8) -0.0282(9)
C56 0.0388(13) 0.0412(13) 0.0324(12) 0.0030(10) -0.0171(10) -0.0174(10)
F56 0.0485(9) 0.0733(11) 0.0306(8) 0.0006(7) -0.0167(7) -0.0268(8)

loop_
_atom_type_symbol
_atom_type_description
_atom_type_scat_dispersion_real
_atom_type_scat_dispersion_imag
_atom_type_scat_source
C C 0.0033 0.0016 'International Tables Vol C Tables 4.2.6.8 and 6.1.1.4'
H H 0.0000 0.0000 'International Tables Vol C Tables 4.2.6.8 and 6.1.1.4'
B B 0.0013 0.0007 'International Tables Vol C Tables 4.2.6.8 and 6.1.1.4'
N N 0.0061 0.0033 'International Tables Vol C Tables 4.2.6.8 and 6.1.1.4'
F F 0.0171 0.0103 'International Tables Vol C Tables 4.2.6.8 and 6.1.1.4'
Fe Fe 0.3463 0.8444 'International Tables Vol C Tables 4.2.6.8 and 6.1.1.4'

loop_
_geom_angle_atom_site_label_1
_geom_angle_atom_site_label_2
_geom_angle_atom_site_label_3
_geom_angle
C10 Fe C1 99.12(11)
C10 Fe C14 41.26(10)
C1 Fe C14 118.17(11)
C10 Fe C2 115.47(12)
C1 Fe C2 41.27(12)
C14 Fe C2 153.11(12)
C10 Fe C11 41.45(10)
C1 Fe C11 116.57(12)
C14 Fe C11 68.58(11)
C2 Fe C11 102.76(13)
C10 Fe C5 118.77(12)
C1 Fe C5 41.09(12)
C14 Fe C5 107.73(11)
C2 Fe C5 68.56(13)
C11 Fe C5 154.32(12)
C10 Fe C3 153.91(13)
C1 Fe C3 69.01(13)
C14 Fe C3 164.74(13)
C2 Fe C3 40.65(13)
C11 Fe C3 121.84(14)
C5 Fe C3 68.04(14)
C10 Fe C4 158.00(13)
C1 Fe C4 68.96(13)
C14 Fe C4 127.13(13)
C2 Fe C4 68.32(14)
C11 Fe C4 160.40(13)
C5 Fe C4 40.45(14)
C3 Fe C4 40.31(14)
C10 Fe C12 69.22(11)
C1 Fe C12 155.32(12)
C14 Fe C12 67.90(11)
C2 Fe C12 122.82(13)
C11 Fe C12 40.67(11)
C5 Fe C12 163.50(12)
C3 Fe C12 111.74(13)
C4 Fe C12 128.64(13)
C10 Fe C13 69.87(10)
C1 Fe C13 157.23(11)
C14 Fe C13 40.87(10)
C2 Fe C13 161.45(12)
C11 Fe C13 68.85(11)
C5 Fe C13 125.99(12)
C3 Fe C13 128.86(12)
C4 Fe C13 113.96(12)
C12 Fe C13 40.38(11)
C5 C1 C2 107.2(3)
C5 C1 C6 125.1(3)
C2 C1 C6 127.6(3)
C5 C1 Fe 70.31(17)
C2 C1 Fe 70.03(17)
C6 C1 Fe 122.18(19)
C3 C2 C1 108.0(3)
C3 C2 Fe 70.19(17)
C1 C2 Fe 68.70(16)
C3 C2 H2 126.0
C1 C2 H2 126.0
Fe C2 H2 126.7
C4 C3 C2 108.3(3)
C4 C3 Fe 69.96(17)
C2 C3 Fe 69.16(16)
C4 C3 H3 125.9
C2 C3 H3 125.9
Fe C3 H3 126.6
C3 C4 C5 108.0(3)
C3 C4 Fe 69.73(18)
C5 C4 Fe 69.33(17)
C3 C4 H4 126.0
C5 C4 H4 126.0
Fe C4 H4 126.5
C4 C5 C1 108.5(3)
C4 C5 Fe 70.22(19)
C1 C5 Fe 68.59(17)
C4 C5 H5 125.8
C1 C5 H5 125.8
Fe C5 H5 127.0
C1 C6 C8 113.4(2)
C1 C6 C7 111.1(3)
C8 C6 C7 109.1(3)
C1 C6 H6 107.7
C8 C6 H6 107.7
C7 C6 H6 107.7
C6 C7 H7A 109.5
C6 C7 H7B 109.5
H7A C7 H7B 109.5
C6 C7 H7C 109.5
H7A C7 H7C 109.5
H7B C7 H7C 109.5
C6 C8 C9 116.6(2)
C6 C8 H8A 108.2
C9 C8 H8A 108.2
C6 C8 H8B 108.2
C9 C8 H8B 108.2
H8A C8 H8B 107.3
C10 C9 N2 108.2(2)
C10 C9 C8 114.3(2)
N2 C9 C8 111.1(2)
C10 C9 H9 107.7
N2 C9 H9 107.7
C8 C9 H9 107.7
C14 C10 C11 106.9(2)
C14 C10 C9 122.8(2)
C11 C10 C9 130.2(2)
C14 C10 Fe 70.26(14)
C11 C10 Fe 70.53(15)
C9 C10 Fe 121.43(18)
C12 C11 C10 107.8(2)
C12 C11 Fe 70.26(16)
C10 C11 Fe 68.02(14)
C12 C11 H11 126.1
C10 C11 H11 126.1
Fe C11 H11 127.2
C13 C12 C11 109.2(2)
C13 C12 Fe 69.98(16)
C11 C12 Fe 69.07(16)
C13 C12 H12 125.4
C11 C12 H12 125.4
Fe C12 H12 127.1
C12 C13 C14 106.4(2)
C12 C13 Fe 69.64(16)
C14 C13 Fe 68.44(14)
C12 C13 H13 126.8
C14 C13 H13 126.8
Fe C13 H13 126.7
N1 C14 C10 120.2(2)
N1 C14 C13 130.1(2)
C10 C14 C13 109.6(2)
N1 C14 Fe 129.21(17)
C10 C14 Fe 68.48(14)
C13 C14 Fe 70.69(15)
C16 N1 C14 117.4(2)
C16 N1 C15 121.4(2)
C14 N1 C15 120.4(2)
N1 C15 C17 113.6(2)
N1 C15 H15A 108.8
C17 C15 H15A 108.8
N1 C15 H15B 108.8
C17 C15 H15B 108.8
H15A C15 H15B 107.7
N2 C16 N1 125.7(2)
N2 C16 H16 117.1
N1 C16 H16 117.1
C18 C17 C22 118.9(3)
C18 C17 C15 120.9(2)
C22 C17 C15 120.2(3)
C17 C18 C19 120.7(3)
C17 C18 H18 119.7
C19 C18 H18 119.7
C20 C19 C18 119.2(3)
C20 C19 H19 120.4
C18 C19 H19 120.4
C21 C20 C19 120.8(3)
C21 C20 H20 119.6
C19 C20 H20 119.6
C20 C21 C22 120.1(3)
C20 C21 H21 119.9
C22 C21 H21 119.9
C21 C22 C17 120.3(4)
C21 C22 H22 119.8
C17 C22 H22 119.8
C16 N2 C23 118.7(2)
C16 N2 C9 125.0(2)
C23 N2 C9 116.1(2)
N2 C23 H23A 109.5
N2 C23 H23B 109.5
H23A C23 H23B 109.5
N2 C23 H23C 109.5
H23A C23 H23C 109.5
H23B C23 H23C 109.5
C41 B1 C51 114.4(2)
C41 B1 C31 108.5(2)
C51 B1 C31 115.0(2)
C41 B1 H1 109.6(13)
C51 B1 H1 106.4(14)
C31 B1 H1 102.3(14)
C32 C31 C36 113.2(2)
C32 C31 B1 119.6(2)
C36 C31 B1 127.2(2)
F32 C32 C33 115.9(3)
F32 C32 C31 119.4(3)
C33 C32 C31 124.7(3)
F33 C33 C34 119.9(3)
F33 C33 C32 120.8(3)
C34 C33 C32 119.3(3)
F34 C34 C35 120.0(3)
F34 C34 C33 121.1(3)
C35 C34 C33 119.0(3)
F35 C35 C34 119.8(3)
F35 C35 C36 120.9(3)
C34 C35 C36 119.2(3)
F36 C36 C31 120.1(2)
F36 C36 C35 115.3(2)
C31 C36 C35 124.6(2)
C42 C41 C46 113.2(2)
C42 C41 B1 123.5(2)
C46 C41 B1 123.3(2)
F42 C42 C43 116.6(2)
F42 C42 C41 118.9(2)
C43 C42 C41 124.5(3)
F43 C43 C44 119.7(3)
F43 C43 C42 120.7(3)
C44 C43 C42 119.6(3)
F44 C44 C43 121.2(3)
F44 C44 C45 119.9(3)
C43 C44 C45 118.9(3)
F45 C45 C44 120.1(2)
F45 C45 C46 120.3(3)
C44 C45 C46 119.6(3)
F46 C46 C45 115.0(2)
F46 C46 C41 120.7(2)
C45 C46 C41 124.2(2)
C56 C51 C52 112.7(2)
C56 C51 B1 118.3(2)
C52 C51 B1 128.6(2)
F52 C52 C53 115.1(2)
F52 C52 C51 120.5(2)
C53 C52 C51 124.3(2)
F53 C53 C54 119.9(3)
F53 C53 C52 120.3(3)
C54 C53 C52 119.7(3)
F54 C54 C55 120.6(3)
F54 C54 C53 120.4(3)
C55 C54 C53 119.0(3)
F55 C55 C54 120.1(2)
F55 C55 C56 120.5(2)
C54 C55 C56 119.4(2)
F56 C56 C55 116.0(2)
F56 C56 C51 119.1(2)
C55 C56 C51 124.9(2)

loop_
_geom_bond_atom_site_label_1
_geom_bond_atom_site_label_2
_geom_bond_distance
Fe C10 2.001(2)
Fe C1 2.016(3)
Fe C14 2.025(2)
Fe C2 2.034(3)
Fe C11 2.035(3)
Fe C5 2.039(3)
Fe C3 2.048(3)
Fe C4 2.051(3)
Fe C12 2.050(3)
Fe C13 2.055(3)
C1 C5 1.423(4)
C1 C2 1.427(4)
C1 C6 1.513(4)
C2 C3 1.418(5)
C2 H2 0.9400
C3 C4 1.412(5)
C3 H3 0.9400
C4 C5 1.414(5)
C4 H4 0.9400
C5 H5 0.9400
C6 C8 1.534(4)
C6 C7 1.544(4)
C6 H6 0.9900
C7 H7A 0.9700
C7 H7B 0.9700
C7 H7C 0.9700
C8 C9 1.538(4)
C8 H8A 0.9800
C8 H8B 0.9800
C9 C10 1.493(4)
C9 N2 1.496(3)
C9 H9 0.9900
C10 C14 1.419(3)
C10 C11 1.429(4)
C11 C12 1.420(4)
C11 H11 0.9400
C12 C13 1.417(4)
C12 H12 0.9400
C13 C14 1.425(4)
C13 H13 0.9400
C14 N1 1.412(3)
N1 C16 1.318(3)
N1 C15 1.473(3)
C15 C17 1.505(4)
C15 H15A 0.9800
C15 H15B 0.9800
C16 N2 1.309(3)
C16 H16 0.9400
C17 C18 1.381(4)
C17 C22 1.387(4)
C18 C19 1.389(4)
C18 H18 0.9400
C19 C20 1.372(5)
C19 H19 0.9400
C20 C21 1.367(6)
C20 H20 0.9400
C21 C22 1.375(5)
C21 H21 0.9400
C22 H22 0.9400
N2 C23 1.470(3)
C23 H23A 0.9700
C23 H23B 0.9700
C23 H23C 0.9700
B1 C41 1.634(4)
B1 C51 1.635(4)
B1 C31 1.638(4)
B1 H1 1.23(3)
C31 C32 1.380(4)
C31 C36 1.382(4)
C32 F32 1.363(3)
C32 C33 1.377(4)
C33 F33 1.348(3)
C33 C34 1.374(5)
C34 F34 1.342(3)
C34 C35 1.371(4)
C35 F35 1.340(3)
C35 C36 1.381(4)
C36 F36 1.353(3)
C41 C42 1.383(4)
C41 C46 1.383(4)
C42 F42 1.354(3)
C42 C43 1.376(4)
C43 F43 1.352(3)
C43 C44 1.368(4)
C44 F44 1.342(3)
C44 C45 1.371(4)
C45 F45 1.349(3)
C45 C46 1.382(4)
C46 F46 1.358(3)
C51 C56 1.387(3)
C51 C52 1.390(3)
C52 F52 1.351(3)
C52 C53 1.379(4)
C53 F53 1.338(3)
C53 C54 1.369(4)
C54 F54 1.341(3)
C54 C55 1.369(4)
C55 F55 1.346(3)
C55 C56 1.378(4)
C56 F56 1.358(3)

loop_
_geom_torsion_atom_site_label_1
_geom_torsion_atom_site_label_2
_geom_torsion_atom_site_label_3
_geom_torsion_atom_site_label_4
_geom_torsion
C10 Fe C1 C5 -123.88(18)
C14 Fe C1 C5 -84.93(19)
C2 Fe C1 C5 117.6(3)
C11 Fe C1 C5 -163.66(17)
C3 Fe C1 C5 80.2(2)
C4 Fe C1 C5 36.92(19)
C12 Fe C1 C5 176.8(3)
C13 Fe C1 C5 -65.1(4)
C10 Fe C1 C2 118.51(18)
C14 Fe C1 C2 157.46(17)
C11 Fe C1 C2 78.7(2)
C5 Fe C1 C2 -117.6(3)
C3 Fe C1 C2 -37.4(2)
C4 Fe C1 C2 -80.7(2)
C12 Fe C1 C2 59.2(3)
C13 Fe C1 C2 177.3(3)
C10 Fe C1 C6 -4.1(3)
C14 Fe C1 C6 34.9(3)
C2 Fe C1 C6 -122.6(3)
C11 Fe C1 C6 -43.8(3)
C5 Fe C1 C6 119.8(3)
C3 Fe C1 C6 -159.9(3)
C4 Fe C1 C6 156.7(3)
C12 Fe C1 C6 -63.3(4)
C13 Fe C1 C6 54.7(4)
C5 C1 C2 C3 -1.5(3)
C6 C1 C2 C3 175.2(3)
Fe C1 C2 C3 59.4(2)
C5 C1 C2 Fe -60.83(19)
C6 C1 C2 Fe 115.8(3)
C10 Fe C2 C3 166.5(2)
C1 Fe C2 C3 -119.6(3)
C14 Fe C2 C3 -167.9(2)
C11 Fe C2 C3 124.5(2)
C5 Fe C2 C3 -80.8(2)
C4 Fe C2 C3 -37.2(2)
C12 Fe C2 C3 85.7(2)
C13 Fe C2 C3 63.7(5)
C10 Fe C2 C1 -73.9(2)
C14 Fe C2 C1 -48.3(3)
C11 Fe C2 C1 -115.93(18)
C5 Fe C2 C1 38.74(18)
C3 Fe C2 C1 119.6(3)
C4 Fe C2 C1 82.4(2)
C12 Fe C2 C1 -154.72(17)
C13 Fe C2 C1 -176.7(3)
C1 C2 C3 C4 0.8(4)
Fe C2 C3 C4 59.2(2)
C1 C2 C3 Fe -58.5(2)
C10 Fe C3 C4 -148.4(3)
C1 Fe C3 C4 -81.8(2)
C14 Fe C3 C4 39.1(6)
C2 Fe C3 C4 -119.7(3)
C11 Fe C3 C4 169.16(19)
C5 Fe C3 C4 -37.5(2)
C12 Fe C3 C4 124.7(2)
C13 Fe C3 C4 81.7(2)
C10 Fe C3 C2 -28.7(4)
C1 Fe C3 C2 37.9(2)
C14 Fe C3 C2 158.9(4)
C11 Fe C3 C2 -71.1(2)
C5 Fe C3 C2 82.2(2)
C4 Fe C3 C2 119.7(3)
C12 Fe C3 C2 -115.6(2)
C13 Fe C3 C2 -158.51(19)
C2 C3 C4 C5 0.2(4)
Fe C3 C4 C5 59.0(2)
C2 C3 C4 Fe -58.7(2)
C10 Fe C4 C3 142.1(3)
C1 Fe C4 C3 82.0(2)
C14 Fe C4 C3 -167.98(18)
C2 Fe C4 C3 37.5(2)
C11 Fe C4 C3 -28.4(5)
C5 Fe C4 C3 119.4(3)
C12 Fe C4 C3 -77.9(2)
C13 Fe C4 C3 -122.5(2)
C10 Fe C4 C5 22.6(4)
C1 Fe C4 C5 -37.49(18)
C14 Fe C4 C5 72.6(2)
C2 Fe C4 C5 -82.0(2)
C11 Fe C4 C5 -147.9(3)
C3 Fe C4 C5 -119.4(3)
C12 Fe C4 C5 162.64(18)
C13 Fe C4 C5 118.04(19)
C3 C4 C5 C1 -1.2(3)
Fe C4 C5 C1 58.0(2)
C3 C4 C5 Fe -59.2(2)
C2 C1 C5 C4 1.6(3)
C6 C1 C5 C4 -175.1(3)
Fe C1 C5 C4 -59.0(2)
C2 C1 C5 Fe 60.7(2)
C6 C1 C5 Fe -116.1(3)
C10 Fe C5 C4 -170.54(18)
C1 Fe C5 C4 120.2(3)
C14 Fe C5 C4 -127.00(19)
C2 Fe C5 C4 81.3(2)
C11 Fe C5 C4 155.7(3)
C3 Fe C5 C4 37.4(2)
C12 Fe C5 C4 -55.1(5)
C13 Fe C5 C4 -85.5(2)
C10 Fe C5 C1 69.2(2)
C14 Fe C5 C1 112.79(17)
C2 Fe C5 C1 -38.90(17)
C11 Fe C5 C1 35.5(4)
C3 Fe C5 C1 -82.80(19)
C4 Fe C5 C1 -120.2(3)
C12 Fe C5 C1 -175.4(4)
C13 Fe C5 C1 154.29(16)
C5 C1 C6 C8 117.9(3)
C2 C1 C6 C8 -58.1(4)
Fe C1 C6 C8 30.5(3)
C5 C1 C6 C7 -118.7(3)
C2 C1 C6 C7 65.2(4)
Fe C1 C6 C7 153.8(3)
C1 C6 C8 C9 -64.6(3)
C7 C6 C8 C9 171.0(3)
C6 C8 C9 C10 67.3(3)
C6 C8 C9 N2 -55.5(3)
N2 C9 C10 C14 4.7(3)
C8 C9 C10 C14 -119.7(3)
N2 C9 C10 C11 -179.5(2)
C8 C9 C10 C11 56.2(4)
N2 C9 C10 Fe 90.2(2)
C8 C9 C10 Fe -34.1(3)
C1 Fe C10 C14 122.82(16)
C2 Fe C10 C14 162.76(16)
C11 Fe C10 C14 -117.0(2)
C5 Fe C10 C14 84.31(17)
C3 Fe C10 C14 -177.0(3)
C4 Fe C10 C14 67.8(4)
C12 Fe C10 C14 -79.76(16)
C13 Fe C10 C14 -36.54(15)
C1 Fe C10 C11 -120.17(17)
C14 Fe C10 C11 117.0(2)
C2 Fe C10 C11 -80.23(19)
C5 Fe C10 C11 -158.67(17)
C3 Fe C10 C11 -60.0(3)
C4 Fe C10 C11 -175.2(3)
C12 Fe C10 C11 37.26(16)
C13 Fe C10 C11 80.48(17)
C1 Fe C10 C9 5.7(2)
C14 Fe C10 C9 -117.1(3)
C2 Fe C10 C9 45.7(2)
C11 Fe C10 C9 125.9(3)
C5 Fe C10 C9 -32.8(2)
C3 Fe C10 C9 65.9(4)
C4 Fe C10 C9 -49.3(4)
C12 Fe C10 C9 163.2(2)
C13 Fe C10 C9 -153.6(2)
C14 C10 C11 C12 2.0(3)
C9 C10 C11 C12 -174.3(3)
Fe C10 C11 C12 -59.2(2)
C14 C10 C11 Fe 61.20(17)
C9 C10 C11 Fe -115.2(3)
C10 Fe C11 C12 119.7(2)
C1 Fe C11 C12 -167.65(16)
C14 Fe C11 C12 80.58(17)
C2 Fe C11 C12 -126.11(18)
C5 Fe C11 C12 167.1(3)
C3 Fe C11 C12 -86.9(2)
C4 Fe C11 C12 -65.7(4)
C13 Fe C11 C12 36.57(16)
C1 Fe C11 C10 72.63(18)
C14 Fe C11 C10 -39.13(15)
C2 Fe C11 C10 114.18(17)
C5 Fe C11 C10 47.4(3)
C3 Fe C11 C10 153.37(17)
C4 Fe C11 C10 174.6(3)
C12 Fe C11 C10 -119.7(2)
C13 Fe C11 C10 -83.14(17)
C10 C11 C12 C13 -0.8(3)
Fe C11 C12 C13 -58.6(2)
C10 C11 C12 Fe 57.79(18)
C10 Fe C12 C13 82.99(17)
C1 Fe C12 C13 148.2(3)
C14 Fe C12 C13 38.53(15)
C2 Fe C12 C13 -169.40(16)
C11 Fe C12 C13 120.9(2)
C5 Fe C12 C13 -39.1(5)
C3 Fe C12 C13 -125.02(18)
C4 Fe C12 C13 -82.1(2)
C10 Fe C12 C11 -37.94(16)
C1 Fe C12 C11 27.3(3)
C14 Fe C12 C11 -82.41(17)
C2 Fe C12 C11 69.7(2)
C5 Fe C12 C11 -160.1(4)
C3 Fe C12 C11 114.04(19)
C4 Fe C12 C11 156.97(18)
C13 Fe C12 C11 -120.9(2)
C11 C12 C13 C14 -0.8(3)
Fe C12 C13 C14 -58.79(18)
C11 C12 C13 Fe 58.0(2)
C10 Fe C13 C12 -81.25(17)
C1 Fe C13 C12 -145.3(3)
C14 Fe C13 C12 -118.1(2)
C2 Fe C13 C12 29.1(4)
C11 Fe C13 C12 -36.82(16)
C5 Fe C13 C12 167.20(17)
C3 Fe C13 C12 77.7(2)
C4 Fe C13 C12 122.16(19)
C10 Fe C13 C14 36.87(15)
C1 Fe C13 C14 -27.2(4)
C2 Fe C13 C14 147.2(4)
C11 Fe C13 C14 81.29(16)
C5 Fe C13 C14 -74.7(2)
C3 Fe C13 C14 -164.21(18)
C4 Fe C13 C14 -119.73(18)
C12 Fe C13 C14 118.1(2)
C11 C10 C14 N1 174.8(2)
C9 C10 C14 N1 -8.5(4)
Fe C10 C14 N1 -123.8(2)
C11 C10 C14 C13 -2.5(3)
C9 C10 C14 C13 174.2(2)
Fe C10 C14 C13 58.84(18)
C11 C10 C14 Fe -61.37(18)
C9 C10 C14 Fe 115.3(2)
C12 C13 C14 N1 -174.9(2)
Fe C13 C14 N1 125.5(3)
C12 C13 C14 C10 2.0(3)
Fe C13 C14 C10 -57.51(17)
C12 C13 C14 Fe 59.56(19)
C10 Fe C14 N1 112.1(3)
C1 Fe C14 N1 41.9(3)
C2 Fe C14 N1 75.8(4)
C11 Fe C14 N1 151.4(3)
C5 Fe C14 N1 -1.6(3)
C3 Fe C14 N1 -72.9(6)
C4 Fe C14 N1 -42.1(3)
C12 Fe C14 N1 -164.6(3)
C13 Fe C14 N1 -126.6(3)
C1 Fe C14 C10 -70.26(18)
C2 Fe C14 C10 -36.3(3)
C11 Fe C14 C10 39.30(15)
C5 Fe C14 C10 -113.69(16)
C3 Fe C14 C10 175.0(5)
C4 Fe C14 C10 -154.22(17)
C12 Fe C14 C10 83.24(16)
C13 Fe C14 C10 121.3(2)
C10 Fe C14 C13 -121.3(2)
C1 Fe C14 C13 168.42(16)
C2 Fe C14 C13 -157.6(3)
C11 Fe C14 C13 -82.02(17)
C5 Fe C14 C13 124.99(17)
C3 Fe C14 C13 53.7(5)
C4 Fe C14 C13 84.5(2)
C12 Fe C14 C13 -38.08(16)
C10 C14 N1 C16 4.7(3)
C13 C14 N1 C16 -178.6(2)
Fe C14 N1 C16 -81.1(3)
C10 C14 N1 C15 -165.6(2)
C13 C14 N1 C15 11.1(4)
Fe C14 N1 C15 108.6(2)
C16 N1 C15 C17 121.0(3)
C14 N1 C15 C17 -69.1(3)
C14 N1 C16 N2 2.8(4)
C15 N1 C16 N2 173.0(2)
N1 C15 C17 C18 -54.4(3)
N1 C15 C17 C22 128.1(3)
C22 C17 C18 C19 -0.7(4)
C15 C17 C18 C19 -178.3(3)
C17 C18 C19 C20 0.7(5)
C18 C19 C20 C21 -0.3(6)
C19 C20 C21 C22 -0.2(6)
C20 C21 C22 C17 0.1(6)
C18 C17 C22 C21 0.3(5)
C15 C17 C22 C21 177.9(3)
N1 C16 N2 C23 179.0(2)
N1 C16 N2 C9 -6.7(4)
C10 C9 N2 C16 2.7(3)
C8 C9 N2 C16 128.9(2)
C10 C9 N2 C23 177.1(2)
C8 C9 N2 C23 -56.7(3)
C41 B1 C31 C32 -71.1(3)
C51 B1 C31 C32 159.5(2)
C41 B1 C31 C36 106.3(3)
C51 B1 C31 C36 -23.1(4)
C36 C31 C32 F32 179.7(2)
B1 C31 C32 F32 -2.5(4)
C36 C31 C32 C33 -0.4(4)
B1 C31 C32 C33 177.4(3)
F32 C32 C33 F33 0.1(4)
C31 C32 C33 F33 -179.8(3)
F32 C32 C33 C34 179.5(3)
C31 C32 C33 C34 -0.4(5)
F33 C33 C34 F34 -0.2(5)
C32 C33 C34 F34 -179.7(3)
F33 C33 C34 C35 -179.2(3)
C32 C33 C34 C35 1.4(5)
F34 C34 C35 F35 1.1(4)
C33 C34 C35 F35 -179.9(3)
F34 C34 C35 C36 179.5(3)
C33 C34 C35 C36 -1.5(4)
C32 C31 C36 F36 180.0(2)
B1 C31 C36 F36 2.4(4)
C32 C31 C36 C35 0.2(4)
B1 C31 C36 C35 -177.4(2)
F35 C35 C36 F36 -0.7(4)
C34 C35 C36 F36 -179.0(2)
F35 C35 C36 C31 179.1(2)
C34 C35 C36 C31 0.7(4)
C51 B1 C41 C42 70.0(3)
C31 B1 C41 C42 -59.7(3)
C51 B1 C41 C46 -111.2(3)
C31 B1 C41 C46 119.0(3)
C46 C41 C42 F42 -179.5(2)
B1 C41 C42 F42 -0.6(4)
C46 C41 C42 C43 1.5(4)
B1 C41 C42 C43 -179.6(3)
F42 C42 C43 F43 -1.6(4)
C41 C42 C43 F43 177.4(3)
F42 C42 C43 C44 179.4(3)
C41 C42 C43 C44 -1.6(5)
F43 C43 C44 F44 1.5(5)
C42 C43 C44 F44 -179.5(3)
F43 C43 C44 C45 -178.6(3)
C42 C43 C44 C45 0.4(5)
F44 C44 C45 F45 1.7(4)
C43 C44 C45 F45 -178.2(3)
F44 C44 C45 C46 -179.4(3)
C43 C44 C45 C46 0.6(4)
F45 C45 C46 F46 -2.4(4)
C44 C45 C46 F46 178.7(3)
F45 C45 C46 C41 178.2(3)
C44 C45 C46 C41 -0.7(4)
C42 C41 C46 F46 -179.8(2)
B1 C41 C46 F46 1.4(4)
C42 C41 C46 C45 -0.4(4)
B1 C41 C46 C45 -179.2(3)
C41 B1 C51 C56 168.4(2)
C31 B1 C51 C56 -65.1(3)
C41 B1 C51 C52 -3.4(4)
C31 B1 C51 C52 123.0(3)
C56 C51 C52 F52 -178.8(2)
B1 C51 C52 F52 -6.6(4)
C56 C51 C52 C53 -1.3(4)
B1 C51 C52 C53 170.9(3)
F52 C52 C53 F53 -1.2(4)
C51 C52 C53 F53 -178.8(3)
F52 C52 C53 C54 177.6(3)
C51 C52 C53 C54 -0.1(5)
F53 C53 C54 F54 0.1(4)
C52 C53 C54 F54 -178.7(3)
F53 C53 C54 C55 179.8(3)
C52 C53 C54 C55 1.0(4)
F54 C54 C55 F55 1.0(4)
C53 C54 C55 F55 -178.6(3)
F54 C54 C55 C56 179.2(3)
C53 C54 C55 C56 -0.4(4)
F55 C55 C56 F56 -0.6(4)
C54 C55 C56 F56 -178.8(2)
F55 C55 C56 C51 177.1(2)
C54 C55 C56 C51 -1.1(4)
C52 C51 C56 F56 179.5(2)
B1 C51 C56 F56 6.5(3)
C52 C51 C56 C55 1.9(4)
B1 C51 C56 C55 -171.2(3)
